data_4069272
loop_
_publ_author_name
'Adhikari, Debashis'
'Basuli, Falguni'
'Orlando, Justin H.'
'Gao, Xinfeng'
'Huffman, John C.'
'Pink, Maren'
'Mindiola, Daniel J.'

_publ_section_title
;
 Zwitterionic and Cationic Titanium and Vanadium Complexes Having Terminal
 M&#x2212;C Multiple Bonds. The Role of the \b-Diketiminate Ligand in
 Formation of Charge-Separated Species
;
_journal_issue 14
_journal_name_full Organometallics
_journal_page_first 4115
_journal_paper_doi 10.1021/om900115v
_journal_volume 28
_journal_year 2009
_chemical_formula_moiety '(C56 H57 B F15 N2 O V), 2.25 (C7 H8), 0.25 (C6 H14)'
_chemical_formula_sum 'C73.25 H78.5 B F15 N2 O V'
_chemical_formula_weight 1349.63
_chemical_name_systematic
; 
 ? 
;
_space_group_IT_number 2
_symmetry_cell_setting triclinic
_symmetry_space_group_name_Hall '-P 1'
_symmetry_space_group_name_H-M 'P -1'
_atom_sites_solution_hydrogens geom
_atom_sites_solution_primary direct
_atom_sites_solution_secondary difmap
_audit_creation_method SHELXL-97
_cell_angle_alpha 84.864(2)
_cell_angle_beta 83.414(2)
_cell_angle_gamma 75.774(2)
_cell_formula_units_Z 2
_cell_length_a 12.7637(15)
_cell_length_b 13.1181(16)
_cell_length_c 21.448(3)
_cell_measurement_reflns_used 9690
_cell_measurement_temperature 150(2)
_cell_measurement_theta_max 25.9
_cell_measurement_theta_min 2.3
_cell_volume 3451.0(8)
_computing_cell_refinement 'APEX II v.2.2 (Bruker, 2007)'
_computing_data_collection 'APEX II v.2.2 (Bruker, 2007)'
_computing_data_reduction 'APEX II v.2.2 (Bruker, 2007)'
_computing_molecular_graphics 'SHELXTL (Bruker, 2008)'
_computing_publication_material 'SHELXTL (Bruker, 2008)'
_computing_structure_refinement 'SHELXL-97 (Sheldrick, 2008)'
_computing_structure_solution 'SIR-2004 (Burla et al., 2005)'
_diffrn_ambient_temperature 150(2)
_diffrn_detector 'CCD area detector'
_diffrn_detector_area_resol_mean 83.33
_diffrn_detector_type 'Bruker APEXII'
_diffrn_measured_fraction_theta_full 0.957
_diffrn_measured_fraction_theta_max 0.957
_diffrn_measurement_details '0.30 degree frames measured for 50 seconds each'
_diffrn_measurement_device 'APEX Kappa Duo'
_diffrn_measurement_device_type Kappa
_diffrn_measurement_method 'omega and phi scans'
_diffrn_radiation_monochromator graphite
_diffrn_radiation_source 'fine-focus sealed tube'
_diffrn_radiation_type MoK\a
_diffrn_radiation_wavelength 0.71073
_diffrn_reflns_av_R_equivalents 0.0416
_diffrn_reflns_av_sigmaI/netI 0.0729
_diffrn_reflns_limit_h_max 15
_diffrn_reflns_limit_h_min -15
_diffrn_reflns_limit_k_max 16
_diffrn_reflns_limit_k_min -16
_diffrn_reflns_limit_l_max 26
_diffrn_reflns_limit_l_min -26
_diffrn_reflns_number 30700
_diffrn_reflns_theta_full 26.39
_diffrn_reflns_theta_max 26.39
_diffrn_reflns_theta_min 1.60
_exptl_absorpt_coefficient_mu 0.228
_exptl_absorpt_correction_T_max 0.9775
_exptl_absorpt_correction_T_min 0.9665
_exptl_absorpt_correction_type multi-scan
_exptl_absorpt_process_details 'SADABS, R. Blessing; 1995'
_exptl_crystal_colour red
_exptl_crystal_density_diffrn 1.299
_exptl_crystal_density_method 'not measured'
_exptl_crystal_description block
_exptl_crystal_F_000 1406
_exptl_crystal_size_max 0.15
_exptl_crystal_size_mid 0.12
_exptl_crystal_size_min 0.10
_refine_diff_density_max 0.589
_refine_diff_density_min -0.424
_refine_diff_density_rms 0.061
_refine_ls_extinction_method none
_refine_ls_goodness_of_fit_ref 1.004
_refine_ls_hydrogen_treatment riding
_refine_ls_matrix_type full
_refine_ls_number_parameters 794
_refine_ls_number_reflns 13535
_refine_ls_number_restraints 16
_refine_ls_restrained_S_all 1.004
_refine_ls_R_factor_all 0.1135
_refine_ls_R_factor_gt 0.0622
_refine_ls_shift/su_max 0.001
_refine_ls_shift/su_mean 0.000
_refine_ls_structure_factor_coef Fsqd
_refine_ls_weighting_details 'calc w=1/[\s^2^(Fo^2^)+(0.1141P)^2^+0.7081P] where P=(Fo^2^+2Fc^2^)/3'
_refine_ls_weighting_scheme calc
_refine_ls_wR_factor_gt 0.1688
_refine_ls_wR_factor_ref 0.2026
_reflns_number_gt 8236
_reflns_number_total 13535
_reflns_threshold_expression >2sigma(I)
_cod_data_source_file om900115v_si_003.cif
_cod_data_source_block 08128
_cod_depositor_comments
;
The following automatic conversions were performed:

'_exptl_absorpt_correction_type' value 'multi-scans' was replaced
with the value 'multi-scan' as specified in the replacement file
'src/cod-tools/trunk/data/replacement-values/replacement_values.lst'.

Automatic conversion script
Id: cif_fix_values 5376 2017-05-30 11:51:03Z andrius 
;
_cod_original_cell_volume 3451.0(7)
_cod_original_sg_symbol_H-M P-1
_cod_original_formula_sum 'C73.25 H78.50 B F15 N2 O V'
_cod_database_code 4069272

loop_
_symmetry_equiv_pos_as_xyz
'x, y, z'
'-x, -y, -z'

loop_
_atom_site_label
_atom_site_type_symbol
_atom_site_fract_x
_atom_site_fract_y
_atom_site_fract_z
_atom_site_U_iso_or_equiv
_atom_site_adp_type
_atom_site_occupancy
_atom_site_symmetry_multiplicity
_atom_site_calc_flag
_atom_site_refinement_flags
_atom_site_disorder_assembly
_atom_site_disorder_group
V1 V -0.30920(4) 0.62671(4) 0.77177(2) 0.02522(15) Uani 1 1 d . . .
F1 F 0.11019(17) 0.25937(18) 0.83293(9) 0.0490(5) Uani 1 1 d . . .
F2 F 0.2237(2) 0.3529(2) 0.89479(12) 0.0806(9) Uani 1 1 d . . .
F3 F 0.2990(2) 0.5198(3) 0.83883(15) 0.0931(11) Uani 1 1 d . . .
F4 F 0.2625(2) 0.5838(2) 0.71715(15) 0.0763(9) Uani 1 1 d . . .
F5 F 0.15262(17) 0.48966(16) 0.65315(10) 0.0471(5) Uani 1 1 d . . .
F6 F 0.23309(16) 0.27128(16) 0.61992(10) 0.0447(5) Uani 1 1 d . . .
F7 F 0.2474(2) 0.2911(2) 0.49485(11) 0.0686(7) Uani 1 1 d . . .
F8 F 0.0666(3) 0.3693(2) 0.43371(11) 0.0786(8) Uani 1 1 d . . .
F9 F -0.1315(2) 0.4267(2) 0.50208(11) 0.0700(7) Uani 1 1 d . . .
F10 F -0.14894(16) 0.40503(16) 0.62582(10) 0.0436(5) Uani 1 1 d . . .
F11 F 0.26025(16) 0.16349(17) 0.74343(10) 0.0490(5) Uani 1 1 d . . .
F12 F 0.3051(2) -0.0431(2) 0.75315(14) 0.0805(9) Uani 1 1 d . . .
F13 F 0.1620(3) -0.15023(18) 0.72393(18) 0.1007(11) Uani 1 1 d . . .
F14 F -0.0316(2) -0.03966(18) 0.68356(16) 0.0810(9) Uani 1 1 d . . .
F15 F -0.08205(16) 0.16793(15) 0.67519(11) 0.0461(5) Uani 1 1 d . . .
O1 O -0.40245(17) 0.64866(18) 0.70050(10) 0.0337(5) Uani 1 1 d . . .
N1 N -0.1954(2) 0.69968(19) 0.77358(12) 0.0276(6) Uani 1 1 d . . .
N2 N -0.2272(2) 0.48640(19) 0.79635(12) 0.0243(5) Uani 1 1 d . . .
B1 B 0.0406(3) 0.3127(3) 0.70724(17) 0.0270(8) Uani 1 1 d . . .
C1 C -0.0334(3) 0.7094(3) 0.69903(17) 0.0386(8) Uani 1 1 d . . .
H1A H -0.0731 0.7783 0.6824 0.058 Uiso 1 1 calc R . .
H1B H 0.0079 0.6689 0.6642 0.058 Uiso 1 1 calc R . .
H1C H 0.0167 0.7191 0.7281 0.058 Uiso 1 1 calc R . .
C2 C -0.1135(2) 0.6501(2) 0.73367(14) 0.0277(7) Uani 1 1 d . . .
C3 C -0.0963(2) 0.5432(2) 0.72187(14) 0.0258(7) Uani 1 1 d . . .
H3 H -0.0500 0.5226 0.6849 0.031 Uiso 1 1 calc R . .
C4 C -0.1366(2) 0.4615(2) 0.75596(14) 0.0241(6) Uani 1 1 d . . .
C5 C -0.0789(2) 0.3473(2) 0.74774(15) 0.0272(7) Uani 1 1 d . . .
H5A H -0.1289 0.3152 0.7285 0.033 Uiso 1 1 calc R . .
H5B H -0.0710 0.3128 0.7905 0.033 Uiso 1 1 calc R . .
C6 C -0.1937(3) 0.8025(2) 0.79363(16) 0.0316(7) Uani 1 1 d . . .
C7 C -0.2570(3) 0.8929(3) 0.76481(19) 0.0433(9) Uani 1 1 d . . .
C8 C -0.2498(3) 0.9905(3) 0.7832(2) 0.0551(11) Uani 1 1 d . . .
H8 H -0.2909 1.0531 0.7637 0.066 Uiso 1 1 calc R . .
C9 C -0.1853(3) 0.9982(3) 0.8284(2) 0.0518(11) Uani 1 1 d . . .
H9 H -0.1820 1.0654 0.8400 0.062 Uiso 1 1 calc R . .
C10 C -0.1257(3) 0.9089(3) 0.85680(19) 0.0469(10) Uani 1 1 d . . .
H10 H -0.0816 0.9148 0.8885 0.056 Uiso 1 1 calc R . .
C11 C -0.1282(3) 0.8085(3) 0.84004(17) 0.0383(8) Uani 1 1 d . . .
C12 C -0.3287(4) 0.8895(3) 0.7129(3) 0.0714(16) Uani 1 1 d . . .
H12 H -0.3362 0.8154 0.7127 0.086 Uiso 1 1 calc R . .
C13 C -0.2787(6) 0.9189(7) 0.6485(3) 0.135(3) Uani 1 1 d . . .
H13A H -0.3202 0.9037 0.6162 0.202 Uiso 1 1 calc R . .
H13B H -0.2034 0.8779 0.6423 0.202 Uiso 1 1 calc R . .
H13C H -0.2801 0.9942 0.6452 0.202 Uiso 1 1 calc R . .
C14 C -0.4419(4) 0.9598(4) 0.7256(3) 0.0880(18) Uani 1 1 d . . .
H14A H -0.4893 0.9469 0.6959 0.132 Uiso 1 1 calc R . .
H14B H -0.4382 1.0338 0.7206 0.132 Uiso 1 1 calc R . .
H14C H -0.4712 0.9439 0.7687 0.132 Uiso 1 1 calc R . .
C15 C -0.0631(4) 0.7124(3) 0.87505(18) 0.0491(10) Uani 1 1 d . . .
H15 H -0.0791 0.6482 0.8601 0.059 Uiso 1 1 calc R . .
C16 C -0.0949(4) 0.7140(3) 0.94626(19) 0.0543(11) Uani 1 1 d . . .
H16A H -0.1735 0.7224 0.9547 0.082 Uiso 1 1 calc R . .
H16B H -0.0741 0.7730 0.9625 0.082 Uiso 1 1 calc R . .
H16C H -0.0573 0.6477 0.9670 0.082 Uiso 1 1 calc R . .
C17 C 0.0597(4) 0.7035(4) 0.8623(2) 0.0686(14) Uani 1 1 d . . .
H17A H 0.0815 0.6973 0.8172 0.103 Uiso 1 1 calc R . .
H17B H 0.0990 0.6410 0.8858 0.103 Uiso 1 1 calc R . .
H17C H 0.0769 0.7665 0.8757 0.103 Uiso 1 1 calc R . .
C18 C -0.2641(2) 0.4053(2) 0.83701(14) 0.0246(7) Uani 1 1 d . . .
C19 C -0.3266(2) 0.3461(2) 0.81295(15) 0.0295(7) Uani 1 1 d . . .
C20 C -0.3616(3) 0.2694(3) 0.85348(17) 0.0367(8) Uani 1 1 d . . .
H20 H -0.4038 0.2281 0.8385 0.044 Uiso 1 1 calc R . .
C21 C -0.3362(3) 0.2522(3) 0.91450(17) 0.0415(9) Uani 1 1 d . . .
H21 H -0.3591 0.1981 0.9409 0.050 Uiso 1 1 calc R . .
C22 C -0.2775(3) 0.3135(3) 0.93776(16) 0.0364(8) Uani 1 1 d . . .
H22 H -0.2612 0.3014 0.9803 0.044 Uiso 1 1 calc R . .
C23 C -0.2417(3) 0.3927(2) 0.89994(15) 0.0286(7) Uani 1 1 d . . .
C24 C -0.3639(3) 0.3682(2) 0.74706(16) 0.0320(7) Uani 1 1 d . . .
H24 H -0.3204 0.4148 0.7225 0.038 Uiso 1 1 calc R . .
C25 C -0.4831(3) 0.4278(3) 0.75170(19) 0.0446(9) Uani 1 1 d . . .
H25A H -0.4922 0.4915 0.7744 0.067 Uiso 1 1 calc R . .
H25B H -0.5276 0.3827 0.7744 0.067 Uiso 1 1 calc R . .
H25C H -0.5061 0.4476 0.7093 0.067 Uiso 1 1 calc R . .
C26 C -0.3488(3) 0.2694(3) 0.71143(19) 0.0443(9) Uani 1 1 d . . .
H26A H -0.3630 0.2895 0.6675 0.066 Uiso 1 1 calc R . .
H26B H -0.3994 0.2278 0.7309 0.066 Uiso 1 1 calc R . .
H26C H -0.2741 0.2272 0.7129 0.066 Uiso 1 1 calc R . .
C27 C -0.1825(3) 0.4642(3) 0.92656(15) 0.0335(7) Uani 1 1 d . . .
H27 H -0.2077 0.5366 0.9064 0.040 Uiso 1 1 calc R . .
C28 C -0.2082(3) 0.4718(3) 0.99770(17) 0.0467(9) Uani 1 1 d . . .
H28A H -0.2870 0.4929 1.0079 0.070 Uiso 1 1 calc R . .
H28B H -0.1744 0.5242 1.0117 0.070 Uiso 1 1 calc R . .
H28C H -0.1795 0.4030 1.0191 0.070 Uiso 1 1 calc R . .
C29 C -0.0602(3) 0.4294(3) 0.90989(17) 0.0400(8) Uani 1 1 d . . .
H29A H -0.0440 0.4360 0.8641 0.060 Uiso 1 1 calc R . .
H29B H -0.0341 0.3558 0.9251 0.060 Uiso 1 1 calc R . .
H29C H -0.0239 0.4740 0.9297 0.060 Uiso 1 1 calc R . .
C30 C -0.4009(3) 0.6628(2) 0.83369(16) 0.0303(7) Uani 1 1 d . . .
C31 C -0.4763(3) 0.6898(3) 0.89193(16) 0.0357(8) Uani 1 1 d . . .
C32 C -0.5772(4) 0.7710(4) 0.8757(2) 0.0704(14) Uani 1 1 d . . .
H32A H -0.6173 0.7409 0.8487 0.106 Uiso 1 1 calc R . .
H32B H -0.5567 0.8328 0.8534 0.106 Uiso 1 1 calc R . .
H32C H -0.6233 0.7921 0.9144 0.106 Uiso 1 1 calc R . .
C33 C -0.5062(3) 0.5903(3) 0.92282(18) 0.0465(9) Uani 1 1 d . . .
H33A H -0.5485 0.5643 0.8951 0.070 Uiso 1 1 calc R . .
H33B H -0.5496 0.6063 0.9630 0.070 Uiso 1 1 calc R . .
H33C H -0.4398 0.5362 0.9301 0.070 Uiso 1 1 calc R . .
C34 C -0.4171(4) 0.7348(4) 0.9375(2) 0.0589(12) Uani 1 1 d . . .
H34A H -0.3924 0.7955 0.9165 0.088 Uiso 1 1 calc R . .
H34B H -0.3543 0.6805 0.9503 0.088 Uiso 1 1 calc R . .
H34C H -0.4668 0.7572 0.9747 0.088 Uiso 1 1 calc R . .
C35 C 0.1240(3) 0.3681(3) 0.73943(16) 0.0333(8) Uani 1 1 d . . .
C36 C 0.1465(3) 0.3398(3) 0.80136(18) 0.0427(9) Uani 1 1 d . . .
C37 C 0.2049(3) 0.3873(4) 0.8345(2) 0.0574(12) Uani 1 1 d . . .
C38 C 0.2440(3) 0.4695(4) 0.8071(2) 0.0626(14) Uani 1 1 d . . .
C39 C 0.2257(3) 0.5017(3) 0.7460(2) 0.0549(12) Uani 1 1 d . . .
C40 C 0.1674(3) 0.4507(3) 0.71378(18) 0.0395(9) Uani 1 1 d . . .
C41 C 0.0416(3) 0.3376(2) 0.63031(15) 0.0293(7) Uani 1 1 d . . .
C42 C 0.1398(3) 0.3095(3) 0.59244(16) 0.0371(8) Uani 1 1 d . . .
C43 C 0.1487(4) 0.3197(3) 0.52786(18) 0.0490(10) Uani 1 1 d . . .
C44 C 0.0580(4) 0.3584(3) 0.49720(17) 0.0532(11) Uani 1 1 d . . .
C45 C -0.0409(4) 0.3872(3) 0.53147(18) 0.0485(10) Uani 1 1 d . . .
C46 C -0.0461(3) 0.3758(3) 0.59611(17) 0.0376(8) Uani 1 1 d . . .
C47 C 0.0817(3) 0.1807(3) 0.71360(15) 0.0316(7) Uani 1 1 d . . .
C48 C 0.1809(3) 0.1196(3) 0.73065(17) 0.0392(8) Uani 1 1 d . . .
C49 C 0.2069(3) 0.0107(3) 0.7347(2) 0.0525(11) Uani 1 1 d . . .
C50 C 0.1353(4) -0.0439(3) 0.7202(2) 0.0659(13) Uani 1 1 d . . .
C51 C 0.0391(3) 0.0117(3) 0.7010(2) 0.0545(11) Uani 1 1 d . . .
C52 C 0.0143(3) 0.1202(3) 0.69831(18) 0.0398(8) Uani 1 1 d . . .
C53 C -0.3596(3) 0.6298(3) 0.63491(16) 0.0446(9) Uani 1 1 d . . .
H53A H -0.3515 0.5553 0.6263 0.053 Uiso 1 1 calc R . .
H53B H -0.2882 0.6477 0.6254 0.053 Uiso 1 1 calc R . .
C54 C -0.4438(4) 0.7021(4) 0.59657(19) 0.0608(12) Uani 1 1 d . . .
H54A H -0.4313 0.7740 0.5903 0.073 Uiso 1 1 calc R . .
H54B H -0.4434 0.6745 0.5550 0.073 Uiso 1 1 calc R . .
C55 C -0.5482(3) 0.7012(4) 0.63650(19) 0.0589(12) Uani 1 1 d . . .
H55A H -0.5734 0.6373 0.6309 0.071 Uiso 1 1 calc R . .
H55B H -0.6057 0.7643 0.6260 0.071 Uiso 1 1 calc R . .
C56 C -0.5194(3) 0.7018(3) 0.70267(17) 0.0408(9) Uani 1 1 d . . .
H56A H -0.5323 0.7748 0.7155 0.049 Uiso 1 1 calc R . .
H56B H -0.5629 0.6629 0.7327 0.049 Uiso 1 1 calc R . .
C1S C -0.3895(17) -0.067(3) 1.0574(10) 0.102(3) Uiso 0.25 1 d PDU A -1
H1S1 H -0.4280 -0.0783 1.0986 0.153 Uiso 0.25 1 calc PR A -1
H1S2 H -0.3410 -0.0204 1.0610 0.153 Uiso 0.25 1 calc PR A -1
H1S3 H -0.3468 -0.1342 1.0424 0.153 Uiso 0.25 1 calc PR A -1
C2S C -0.4694(11) -0.0162(19) 1.0121(6) 0.102(3) Uiso 0.25 1 d PGDU A -1
C3S C -0.4287(10) 0.0058(16) 0.9508(6) 0.0620(14) Uiso 0.25 1 d PGDU A -1
H3S H -0.3525 -0.0098 0.9396 0.074 Uiso 0.25 1 calc PR A -1
C4S C -0.4995(13) 0.0506(14) 0.9058(5) 0.086(6) Uiso 0.25 1 d PGDU A -1
H4S H -0.4717 0.0657 0.8638 0.104 Uiso 0.25 1 calc PR A -1
C5S C -0.6110(12) 0.0734(16) 0.9221(6) 0.102(3) Uiso 0.25 1 d PGU A -1
H5S H -0.6593 0.1041 0.8913 0.123 Uiso 0.25 1 calc PR A -1
C6S C -0.6516(9) 0.0514(13) 0.9834(7) 0.0620(14) Uiso 0.25 1 d PGU A -1
H6S H -0.7278 0.0670 0.9945 0.074 Uiso 0.25 1 calc PR A -1
C7S C -0.5808(12) 0.0066(15) 1.0284(5) 0.0620(14) Uiso 0.25 1 d PGDU A -1
H7S H -0.6087 -0.0085 1.0703 0.074 Uiso 0.25 1 calc PR A -1
C1D C -0.6069(15) 0.086(2) 0.8990(6) 0.102(3) Uiso 0.25 1 d PDU B 2
H1D1 H -0.6856 0.1021 0.9102 0.153 Uiso 0.25 1 calc PR B 2
H1D2 H -0.5876 0.0353 0.8662 0.153 Uiso 0.25 1 calc PR B 2
H1D3 H -0.5849 0.1508 0.8834 0.153 Uiso 0.25 1 calc PR B 2
C2D C -0.5539(8) 0.0429(12) 0.9518(5) 0.102(3) Uiso 0.50 1 d PDU . 2
H2D H -0.5952 0.0767 0.9178 0.123 Uiso 0.25 1 d PR . 2
C3D C -0.6136(8) 0.0246(8) 1.0083(4) 0.0620(14) Uiso 0.50 1 d PDU C 2
H3D H -0.6907 0.0396 1.0141 0.074 Uiso 0.50 1 calc PR C 2
C4D C -0.5399(8) -0.0224(8) 1.0594(5) 0.0620(14) Uiso 0.50 1 d PU . 2
H4D H -0.5707 -0.0351 1.1010 0.074 Uiso 0.50 1 calc PR . 2
C8S C 0.1069(13) 0.0291(11) 0.9054(7) 0.103(4) Uiso 0.50 1 d P D -1
H8S1 H 0.1763 -0.0235 0.9019 0.154 Uiso 0.50 1 calc PR D -1
H8S2 H 0.1204 0.0997 0.9042 0.154 Uiso 0.50 1 calc PR D -1
H8S3 H 0.0657 0.0250 0.8702 0.154 Uiso 0.50 1 calc PR D -1
C9S C 0.0454(5) 0.0089(5) 0.9638(2) 0.064(2) Uiso 0.50 1 d PG D -1
C10S C -0.0564(5) 0.0738(4) 0.9793(3) 0.0536(14) Uiso 0.50 1 d PG D -1
H10S H -0.0846 0.1328 0.9519 0.064 Uiso 0.50 1 calc PR D -1
C11S C -0.1170(4) 0.0525(5) 1.0349(3) 0.077(3) Uiso 0.50 1 d PG D -1
H11S H -0.1865 0.0969 1.0455 0.092 Uiso 0.50 1 calc PR D -1
C12S C -0.0757(5) -0.0337(6) 1.0750(2) 0.086(4) Uiso 0.50 1 d PG D -1
H12S H -0.1171 -0.0482 1.1130 0.103 Uiso 0.50 1 calc PR D -1
C13S C 0.0261(6) -0.0986(4) 1.0594(3) 0.057(2) Uiso 0.50 1 d PG D -1
H13S H 0.0542 -0.1576 1.0868 0.069 Uiso 0.50 1 calc PR D -1
C14S C 0.0866(4) -0.0773(5) 1.0038(3) 0.0536(14) Uiso 0.50 1 d PG D -1
H14S H 0.1562 -0.1217 0.9932 0.064 Uiso 0.50 1 calc PR D -1
C15S C 0.5797(16) 0.5889(13) 0.4230(8) 0.114(6) Uiso 0.50 1 d P E -1
H15A H 0.5243 0.6474 0.4063 0.171 Uiso 0.50 1 calc PR E -1
H15B H 0.6159 0.5438 0.3890 0.171 Uiso 0.50 1 calc PR E -1
H15C H 0.6334 0.6168 0.4410 0.171 Uiso 0.50 1 calc PR E -1
C16S C 0.5285(7) 0.5271(7) 0.4719(4) 0.083(3) Uiso 0.50 1 d PG E -1
C17S C 0.6021(6) 0.4416(7) 0.4976(4) 0.097(2) Uiso 0.50 1 d PG E -1
H17S H 0.6768 0.4282 0.4824 0.116 Uiso 0.50 1 calc PR E -1
C18S C 0.5664(7) 0.3759(6) 0.5454(4) 0.130(5) Uiso 0.50 1 d PG E -1
H18S H 0.6166 0.3175 0.5630 0.156 Uiso 0.50 1 calc PR E -1
C19S C 0.4570(8) 0.3956(6) 0.5676(4) 0.094(5) Uiso 0.50 1 d PG E -1
H19S H 0.4326 0.3507 0.6003 0.113 Uiso 0.50 1 calc PR E -1
C20S C 0.3835(6) 0.4811(7) 0.5419(4) 0.085(3) Uiso 0.50 1 d PG E -1
H20S H 0.3088 0.4945 0.5570 0.101 Uiso 0.50 1 calc PR E -1
C21S C 0.4192(6) 0.5468(6) 0.4940(4) 0.097(2) Uiso 0.50 1 d PG E -1
H21S H 0.3689 0.6052 0.4765 0.116 Uiso 0.50 1 calc PR E -1
C22S C 0.1097(16) 1.0954(14) 0.4756(9) 0.063(5) Uiso 0.25 1 d P F -1
H22A H 0.0934 1.1378 0.5124 0.095 Uiso 0.25 1 calc PR F -1
H22B H 0.0462 1.1108 0.4515 0.095 Uiso 0.25 1 calc PR F -1
H22C H 0.1715 1.1128 0.4490 0.095 Uiso 0.25 1 calc PR F -1
C23S C 0.1372(9) 0.9810(6) 0.4966(5) 0.047(4) Uiso 0.25 1 d PG F -1
C24S C 0.1603(9) 0.9037(7) 0.4534(3) 0.045(4) Uiso 0.25 1 d PG F -1
H24S H 0.1578 0.9232 0.4097 0.054 Uiso 0.25 1 calc PR F -1
C25S C 0.1869(9) 0.7979(6) 0.4741(4) 0.045(4) Uiso 0.25 1 d PG F -1
H25S H 0.2026 0.7450 0.4446 0.054 Uiso 0.25 1 calc PR F -1
C26S C 0.1904(10) 0.7693(6) 0.5379(5) 0.054(4) Uiso 0.25 1 d PG F -1
H26S H 0.2086 0.6970 0.5521 0.065 Uiso 0.25 1 calc PR F -1
C27S C 0.1674(10) 0.8467(8) 0.5811(3) 0.061(5) Uiso 0.25 1 d PG F -1
H27S H 0.1699 0.8272 0.6248 0.074 Uiso 0.25 1 calc PR F -1
C28S C 0.1408(9) 0.9525(7) 0.5604(4) 0.056(4) Uiso 0.25 1 d PG F -1
H28S H 0.1251 1.0054 0.5899 0.067 Uiso 0.25 1 calc PR F -1
C22D C 0.0456(15) 0.9808(17) 0.5081(10) 0.162(7) Uiso 0.50 1 d PD . 2
H22D H 0.0508 1.0085 0.5488 0.194 Uiso 0.50 1 calc PR . 2
H22E H 0.0992 1.0047 0.4768 0.194 Uiso 0.50 1 calc PR . 2
C23D C 0.073(2) 0.8767(18) 0.5144(14) 0.242(12) Uiso 0.50 1 d PD G 2
H23A H 0.0924 0.8533 0.4711 0.291 Uiso 0.50 1 calc PR G 2
H23B H 0.0043 0.8555 0.5295 0.291 Uiso 0.50 1 calc PR G 2
C24D C 0.148(2) 0.8156(19) 0.5487(11) 0.194(9) Uiso 0.50 1 d PD G 2
H24A H 0.1384 0.7434 0.5531 0.291 Uiso 0.50 1 calc PR G 2
H24B H 0.1409 0.8429 0.5905 0.291 Uiso 0.50 1 calc PR G 2
H24C H 0.2205 0.8158 0.5278 0.291 Uiso 0.50 1 calc PR G 2
C29S C -0.3259(19) 0.9888(18) 0.4313(10) 0.189(9) Uiso 0.50 1 d P H -1
H29D H -0.2878 1.0413 0.4404 0.283 Uiso 0.50 1 calc PR H -1
H29E H -0.3428 0.9999 0.3874 0.283 Uiso 0.50 1 calc PR H -1
H29F H -0.2795 0.9180 0.4382 0.283 Uiso 0.50 1 calc PR H -1
C30S C -0.4268(7) 0.9994(8) 0.4729(4) 0.111(4) Uiso 0.50 1 d PG H -1
C31S C -0.5028(8) 0.9390(7) 0.4747(4) 0.090(3) Uiso 0.50 1 d PG H -1
H31S H -0.4925 0.8853 0.4461 0.108 Uiso 0.50 1 calc PR H -1
C32S C -0.5937(7) 0.9572(8) 0.5183(5) 0.133(4) Uiso 0.50 1 d PG H -1
H32S H -0.6456 0.9159 0.5195 0.160 Uiso 0.50 1 calc PR H -1
C33S C -0.6086(7) 1.0357(9) 0.5601(4) 0.119(5) Uiso 0.50 1 d PG H -1
H33S H -0.6708 1.0482 0.5899 0.143 Uiso 0.50 1 calc PR H -1
C34S C -0.5327(10) 1.0961(7) 0.5583(4) 0.133(4) Uiso 0.50 1 d PG H -1
H34S H -0.5429 1.1498 0.5869 0.160 Uiso 0.50 1 calc PR H -1
C35S C -0.4418(8) 1.0779(7) 0.5147(5) 0.093(4) Uiso 0.50 1 d PG H -1
H35S H -0.3899 1.1192 0.5135 0.112 Uiso 0.50 1 calc PR H -1

loop_
_atom_site_aniso_label
_atom_site_aniso_U_11
_atom_site_aniso_U_22
_atom_site_aniso_U_33
_atom_site_aniso_U_23
_atom_site_aniso_U_13
_atom_site_aniso_U_12
V1 0.0232(3) 0.0236(3) 0.0295(3) 0.0013(2) -0.0041(2) -0.0071(2)
F1 0.0461(13) 0.0606(14) 0.0336(12) -0.0005(10) -0.0058(9) 0.0003(11)
F2 0.0529(16) 0.127(2) 0.0574(16) -0.0418(16) -0.0228(12) 0.0072(16)
F3 0.0385(14) 0.134(3) 0.124(3) -0.088(2) -0.0069(14) -0.0262(16)
F4 0.0457(15) 0.0703(17) 0.125(2) -0.0416(16) 0.0186(14) -0.0369(13)
F5 0.0441(13) 0.0416(12) 0.0588(14) -0.0059(10) 0.0110(10) -0.0226(10)
F6 0.0329(11) 0.0516(13) 0.0460(12) -0.0036(10) 0.0074(9) -0.0084(9)
F7 0.0741(18) 0.0826(18) 0.0432(14) -0.0094(12) 0.0267(12) -0.0202(14)
F8 0.118(2) 0.089(2) 0.0288(13) 0.0032(12) -0.0036(13) -0.0286(18)
F9 0.0843(19) 0.0797(18) 0.0526(15) 0.0117(13) -0.0388(13) -0.0228(15)
F10 0.0367(12) 0.0476(12) 0.0479(13) -0.0021(10) -0.0116(9) -0.0098(9)
F11 0.0302(11) 0.0537(13) 0.0599(14) -0.0090(11) -0.0094(9) 0.0007(10)
F12 0.0580(17) 0.0552(16) 0.110(2) 0.0155(15) -0.0170(15) 0.0174(13)
F13 0.082(2) 0.0265(13) 0.182(3) 0.0173(16) -0.002(2) -0.0031(13)
F14 0.0592(17) 0.0386(13) 0.151(3) -0.0133(15) 0.0067(16) -0.0272(12)
F15 0.0314(11) 0.0363(11) 0.0727(15) -0.0125(10) -0.0039(10) -0.0093(9)
O1 0.0273(12) 0.0403(13) 0.0336(13) -0.0002(10) -0.0041(9) -0.0082(10)
N1 0.0289(14) 0.0219(13) 0.0332(15) 0.0021(11) -0.0062(11) -0.0079(11)
N2 0.0234(13) 0.0232(13) 0.0274(14) -0.0006(10) -0.0031(10) -0.0078(10)
B1 0.0221(18) 0.0304(19) 0.0291(19) -0.0010(15) 0.0007(14) -0.0094(15)
C1 0.048(2) 0.0349(19) 0.038(2) 0.0026(15) 0.0016(16) -0.0228(17)
C2 0.0279(17) 0.0291(16) 0.0283(17) 0.0046(13) -0.0069(13) -0.0111(14)
C3 0.0260(16) 0.0295(16) 0.0233(16) 0.0010(13) -0.0010(12) -0.0108(13)
C4 0.0227(15) 0.0273(16) 0.0245(16) 0.0002(12) -0.0065(12) -0.0088(13)
C5 0.0287(17) 0.0248(16) 0.0286(17) 0.0034(13) -0.0025(13) -0.0093(13)
C6 0.0307(18) 0.0255(16) 0.041(2) -0.0023(14) -0.0013(14) -0.0131(14)
C7 0.038(2) 0.0278(18) 0.066(3) 0.0018(17) -0.0121(18) -0.0090(15)
C8 0.050(2) 0.0237(19) 0.092(3) -0.001(2) -0.018(2) -0.0044(17)
C9 0.052(2) 0.0280(19) 0.079(3) -0.0171(19) -0.005(2) -0.0111(18)
C10 0.048(2) 0.037(2) 0.061(3) -0.0156(18) -0.0068(19) -0.0126(18)
C11 0.044(2) 0.0287(18) 0.045(2) -0.0052(15) -0.0066(16) -0.0117(16)
C12 0.072(3) 0.025(2) 0.124(5) 0.010(2) -0.057(3) -0.010(2)
C13 0.095(5) 0.219(9) 0.075(5) -0.024(5) -0.042(4) 0.010(5)
C14 0.056(3) 0.088(4) 0.124(5) 0.029(3) -0.039(3) -0.026(3)
C15 0.069(3) 0.034(2) 0.049(2) -0.0051(17) -0.027(2) -0.0096(19)
C16 0.062(3) 0.058(3) 0.048(2) 0.004(2) -0.016(2) -0.023(2)
C17 0.062(3) 0.076(3) 0.050(3) -0.007(2) -0.008(2) 0.019(2)
C18 0.0191(15) 0.0182(14) 0.0340(18) 0.0017(12) 0.0019(12) -0.0028(12)
C19 0.0234(16) 0.0258(16) 0.0378(19) -0.0016(14) 0.0027(13) -0.0057(13)
C20 0.0359(19) 0.0271(17) 0.048(2) -0.0022(15) 0.0050(16) -0.0131(15)
C21 0.046(2) 0.0324(19) 0.043(2) 0.0061(16) 0.0101(17) -0.0144(17)
C22 0.040(2) 0.0342(18) 0.0307(18) 0.0044(14) 0.0069(15) -0.0079(15)
C23 0.0279(17) 0.0242(16) 0.0304(17) 0.0006(13) 0.0011(13) -0.0027(13)
C24 0.0268(17) 0.0276(17) 0.043(2) -0.0015(14) -0.0037(14) -0.0095(14)
C25 0.032(2) 0.042(2) 0.059(3) -0.0008(18) -0.0101(17) -0.0062(16)
C26 0.047(2) 0.0333(19) 0.057(2) -0.0093(17) -0.0123(18) -0.0119(17)
C27 0.0367(19) 0.0343(18) 0.0295(18) 0.0003(14) -0.0027(14) -0.0097(15)
C28 0.049(2) 0.058(2) 0.033(2) -0.0035(18) -0.0026(17) -0.0130(19)
C29 0.0356(19) 0.047(2) 0.039(2) -0.0041(16) -0.0083(15) -0.0093(16)
C30 0.0278(17) 0.0250(16) 0.0389(19) 0.0008(14) -0.0037(14) -0.0088(13)
C31 0.0317(19) 0.0336(18) 0.039(2) -0.0041(15) 0.0048(15) -0.0049(15)
C32 0.055(3) 0.070(3) 0.062(3) 0.003(2) 0.016(2) 0.019(2)
C33 0.045(2) 0.045(2) 0.048(2) -0.0046(18) 0.0119(17) -0.0146(18)
C34 0.063(3) 0.064(3) 0.054(3) -0.029(2) 0.010(2) -0.023(2)
C35 0.0214(16) 0.0381(19) 0.040(2) -0.0124(15) 0.0003(14) -0.0041(14)
C36 0.0270(19) 0.057(2) 0.042(2) -0.0162(18) -0.0034(15) -0.0013(17)
C37 0.032(2) 0.087(3) 0.053(3) -0.032(2) -0.0064(18) -0.002(2)
C38 0.030(2) 0.095(4) 0.071(3) -0.054(3) -0.002(2) -0.014(2)
C39 0.0235(19) 0.056(3) 0.091(4) -0.035(2) 0.011(2) -0.0172(18)
C40 0.0250(18) 0.046(2) 0.049(2) -0.0160(18) 0.0062(15) -0.0120(16)
C41 0.0301(17) 0.0266(16) 0.0328(18) -0.0022(13) -0.0018(13) -0.0106(13)
C42 0.041(2) 0.0367(19) 0.0347(19) -0.0012(15) 0.0010(15) -0.0138(16)
C43 0.060(3) 0.048(2) 0.037(2) -0.0038(18) 0.0123(19) -0.017(2)
C44 0.081(3) 0.056(3) 0.025(2) -0.0002(18) -0.003(2) -0.023(2)
C45 0.066(3) 0.048(2) 0.035(2) 0.0024(17) -0.0179(19) -0.018(2)
C46 0.044(2) 0.0323(18) 0.039(2) -0.0005(15) -0.0064(16) -0.0124(16)
C47 0.0279(17) 0.0329(18) 0.0311(18) 0.0016(14) 0.0048(13) -0.0061(14)
C48 0.0328(19) 0.038(2) 0.043(2) 0.0017(16) -0.0015(15) -0.0040(16)
C49 0.039(2) 0.041(2) 0.065(3) 0.0118(19) 0.0000(19) 0.0072(18)
C50 0.060(3) 0.028(2) 0.102(4) 0.011(2) 0.008(3) -0.007(2)
C51 0.044(2) 0.035(2) 0.084(3) -0.002(2) 0.008(2) -0.0151(19)
C52 0.0303(19) 0.0317(18) 0.054(2) 0.0016(16) 0.0046(16) -0.0070(15)
C53 0.039(2) 0.061(2) 0.031(2) -0.0017(17) -0.0037(15) -0.0078(18)
C54 0.051(3) 0.087(3) 0.042(2) 0.013(2) -0.0152(19) -0.014(2)
C55 0.039(2) 0.086(3) 0.053(3) 0.005(2) -0.0167(19) -0.013(2)
C56 0.0259(18) 0.044(2) 0.051(2) 0.0042(17) -0.0098(15) -0.0042(16)

loop_
_atom_type_symbol
_atom_type_description
_atom_type_scat_dispersion_real
_atom_type_scat_dispersion_imag
_atom_type_scat_source
C C 0.0033 0.0016 'International Tables Vol C Tables 4.2.6.8 and 6.1.1.4'
H H 0.0000 0.0000 'International Tables Vol C Tables 4.2.6.8 and 6.1.1.4'
B B 0.0013 0.0007 'International Tables Vol C Tables 4.2.6.8 and 6.1.1.4'
N N 0.0061 0.0033 'International Tables Vol C Tables 4.2.6.8 and 6.1.1.4'
O O 0.0106 0.0060 'International Tables Vol C Tables 4.2.6.8 and 6.1.1.4'
F F 0.0171 0.0103 'International Tables Vol C Tables 4.2.6.8 and 6.1.1.4'
V V 0.3005 0.5294 'International Tables Vol C Tables 4.2.6.8 and 6.1.1.4'

loop_
_geom_angle_atom_site_label_1
_geom_angle_atom_site_label_2
_geom_angle_atom_site_label_3
_geom_angle
_geom_angle_site_symmetry_1
C30 V1 N1 107.36(13) .
C30 V1 N2 105.11(13) .
N1 V1 N2 97.67(10) .
C30 V1 O1 102.46(13) .
N1 V1 O1 122.54(10) .
N2 V1 O1 120.28(10) .
C53 O1 C56 109.2(2) .
C53 O1 V1 123.7(2) .
C56 O1 V1 126.4(2) .
C2 N1 C6 119.3(3) .
C2 N1 V1 104.78(19) .
C6 N1 V1 133.5(2) .
C4 N2 C18 120.6(2) .
C4 N2 V1 108.70(19) .
C18 N2 V1 128.39(18) .
C5 B1 C41 115.7(3) .
C5 B1 C35 106.5(3) .
C41 B1 C35 113.3(3) .
C5 B1 C47 108.1(2) .
C41 B1 C47 102.2(2) .
C35 B1 C47 111.0(3) .
C2 C1 H1A 109.5 .
C2 C1 H1B 109.5 .
H1A C1 H1B 109.5 .
C2 C1 H1C 109.5 .
H1A C1 H1C 109.5 .
H1B C1 H1C 109.5 .
N1 C2 C3 123.1(3) .
N1 C2 C1 120.2(3) .
C3 C2 C1 116.7(3) .
C2 C3 C4 130.5(3) .
C2 C3 H3 114.7 .
C4 C3 H3 114.7 .
N2 C4 C3 119.2(3) .
N2 C4 C5 120.3(3) .
C3 C4 C5 120.5(3) .
C4 C5 B1 122.3(3) .
C4 C5 H5A 106.8 .
B1 C5 H5A 106.8 .
C4 C5 H5B 106.8 .
B1 C5 H5B 106.8 .
H5A C5 H5B 106.6 .
C11 C6 C7 121.6(3) .
C11 C6 N1 119.4(3) .
C7 C6 N1 118.9(3) .
C6 C7 C8 117.5(3) .
C6 C7 C12 123.1(3) .
C8 C7 C12 119.4(3) .
C9 C8 C7 121.8(4) .
C9 C8 H8 119.1 .
C7 C8 H8 119.1 .
C10 C9 C8 119.8(3) .
C10 C9 H9 120.1 .
C8 C9 H9 120.1 .
C9 C10 C11 121.3(4) .
C9 C10 H10 119.4 .
C11 C10 H10 119.4 .
C6 C11 C10 118.0(3) .
C6 C11 C15 123.3(3) .
C10 C11 C15 118.6(3) .
C13 C12 C14 110.2(4) .
C13 C12 C7 112.2(4) .
C14 C12 C7 111.3(5) .
C13 C12 H12 107.6 .
C14 C12 H12 107.6 .
C7 C12 H12 107.6 .
C12 C13 H13A 109.5 .
C12 C13 H13B 109.5 .
H13A C13 H13B 109.5 .
C12 C13 H13C 109.5 .
H13A C13 H13C 109.5 .
H13B C13 H13C 109.5 .
C12 C14 H14A 109.5 .
C12 C14 H14B 109.5 .
H14A C14 H14B 109.5 .
C12 C14 H14C 109.5 .
H14A C14 H14C 109.5 .
H14B C14 H14C 109.5 .
C11 C15 C16 111.5(3) .
C11 C15 C17 111.8(3) .
C16 C15 C17 108.9(3) .
C11 C15 H15 108.2 .
C16 C15 H15 108.2 .
C17 C15 H15 108.2 .
C15 C16 H16A 109.5 .
C15 C16 H16B 109.5 .
H16A C16 H16B 109.5 .
C15 C16 H16C 109.5 .
H16A C16 H16C 109.5 .
H16B C16 H16C 109.5 .
C15 C17 H17A 109.5 .
C15 C17 H17B 109.5 .
H17A C17 H17B 109.5 .
C15 C17 H17C 109.5 .
H17A C17 H17C 109.5 .
H17B C17 H17C 109.5 .
C23 C18 C19 122.1(3) .
C23 C18 N2 118.8(3) .
C19 C18 N2 119.0(3) .
C20 C19 C18 117.5(3) .
C20 C19 C24 119.5(3) .
C18 C19 C24 122.8(3) .
C21 C20 C19 121.4(3) .
C21 C20 H20 119.3 .
C19 C20 H20 119.3 .
C20 C21 C22 120.2(3) .
C20 C21 H21 119.9 .
C22 C21 H21 119.9 .
C21 C22 C23 121.2(3) .
C21 C22 H22 119.4 .
C23 C22 H22 119.4 .
C22 C23 C18 117.5(3) .
C22 C23 C27 121.2(3) .
C18 C23 C27 121.3(3) .
C19 C24 C26 113.7(3) .
C19 C24 C25 108.9(3) .
C26 C24 C25 109.9(3) .
C19 C24 H24 108.1 .
C26 C24 H24 108.1 .
C25 C24 H24 108.1 .
C24 C25 H25A 109.5 .
C24 C25 H25B 109.5 .
H25A C25 H25B 109.5 .
C24 C25 H25C 109.5 .
H25A C25 H25C 109.5 .
H25B C25 H25C 109.5 .
C24 C26 H26A 109.5 .
C24 C26 H26B 109.5 .
H26A C26 H26B 109.5 .
C24 C26 H26C 109.5 .
H26A C26 H26C 109.5 .
H26B C26 H26C 109.5 .
C23 C27 C29 111.2(3) .
C23 C27 C28 112.8(3) .
C29 C27 C28 110.2(3) .
C23 C27 H27 107.4 .
C29 C27 H27 107.4 .
C28 C27 H27 107.4 .
C27 C28 H28A 109.5 .
C27 C28 H28B 109.5 .
H28A C28 H28B 109.5 .
C27 C28 H28C 109.5 .
H28A C28 H28C 109.5 .
H28B C28 H28C 109.5 .
C27 C29 H29A 109.5 .
C27 C29 H29B 109.5 .
H29A C29 H29B 109.5 .
C27 C29 H29C 109.5 .
H29A C29 H29C 109.5 .
H29B C29 H29C 109.5 .
C31 C30 V1 175.6(3) .
C30 C31 C32 110.1(3) .
C30 C31 C33 109.3(3) .
C32 C31 C33 110.2(3) .
C30 C31 C34 108.4(3) .
C32 C31 C34 109.4(3) .
C33 C31 C34 109.3(3) .
C31 C32 H32A 109.5 .
C31 C32 H32B 109.5 .
H32A C32 H32B 109.5 .
C31 C32 H32C 109.5 .
H32A C32 H32C 109.5 .
H32B C32 H32C 109.5 .
C31 C33 H33A 109.5 .
C31 C33 H33B 109.5 .
H33A C33 H33B 109.5 .
C31 C33 H33C 109.5 .
H33A C33 H33C 109.5 .
H33B C33 H33C 109.5 .
C31 C34 H34A 109.5 .
C31 C34 H34B 109.5 .
H34A C34 H34B 109.5 .
C31 C34 H34C 109.5 .
H34A C34 H34C 109.5 .
H34B C34 H34C 109.5 .
C40 C35 C36 112.5(3) .
C40 C35 B1 127.1(3) .
C36 C35 B1 119.9(3) .
F1 C36 C37 115.4(4) .
F1 C36 C35 119.7(3) .
C37 C36 C35 124.9(4) .
C38 C37 F2 119.6(4) .
C38 C37 C36 119.9(4) .
F2 C37 C36 120.5(5) .
F3 C38 C37 121.5(5) .
F3 C38 C39 119.8(5) .
C37 C38 C39 118.7(4) .
F4 C39 C38 120.6(4) .
F4 C39 C40 119.8(4) .
C38 C39 C40 119.6(4) .
F5 C40 C35 120.6(3) .
F5 C40 C39 115.1(3) .
C35 C40 C39 124.3(4) .
C46 C41 C42 112.9(3) .
C46 C41 B1 127.6(3) .
C42 C41 B1 119.2(3) .
F6 C42 C43 116.7(3) .
F6 C42 C41 119.3(3) .
C43 C42 C41 124.0(3) .
F7 C43 C44 120.2(4) .
F7 C43 C42 120.1(4) .
C44 C43 C42 119.7(4) .
F8 C44 C43 119.8(4) .
F8 C44 C45 120.8(4) .
C43 C44 C45 119.3(4) .
F9 C45 C44 120.2(4) .
F9 C45 C46 120.7(4) .
C44 C45 C46 119.1(4) .
F10 C46 C41 120.6(3) .
F10 C46 C45 114.4(3) .
C41 C46 C45 125.0(3) .
C52 C47 C48 112.4(3) .
C52 C47 B1 119.6(3) .
C48 C47 B1 127.9(3) .
F11 C48 C49 114.8(3) .
F11 C48 C47 121.6(3) .
C49 C48 C47 123.5(4) .
F12 C49 C50 119.4(4) .
F12 C49 C48 119.8(4) .
C50 C49 C48 120.8(4) .
F13 C50 C51 121.6(4) .
F13 C50 C49 120.3(4) .
C51 C50 C49 118.1(4) .
C50 C51 F14 119.7(4) .
C50 C51 C52 120.0(4) .
F14 C51 C52 120.3(4) .
F15 C52 C51 114.9(3) .
F15 C52 C47 120.0(3) .
C51 C52 C47 125.1(4) .
O1 C53 C54 104.3(3) .
O1 C53 H53A 110.9 .
C54 C53 H53A 110.9 .
O1 C53 H53B 110.9 .
C54 C53 H53B 110.9 .
H53A C53 H53B 108.9 .
C55 C54 C53 102.8(3) .
C55 C54 H54A 111.2 .
C53 C54 H54A 111.2 .
C55 C54 H54B 111.2 .
C53 C54 H54B 111.2 .
H54A C54 H54B 109.1 .
C54 C55 C56 103.8(3) .
C54 C55 H55A 111.0 .
C56 C55 H55A 111.0 .
C54 C55 H55B 111.0 .
C56 C55 H55B 111.0 .
H55A C55 H55B 109.0 .
O1 C56 C55 104.8(3) .
O1 C56 H56A 110.8 .
C55 C56 H56A 110.8 .
O1 C56 H56B 110.8 .
C55 C56 H56B 110.8 .
H56A C56 H56B 108.9 .
C2S C1S H1S1 109.5 .
C2S C1S H1S2 109.5 .
H1S1 C1S H1S2 109.5 .
C2S C1S H1S3 109.5 .
H1S1 C1S H1S3 109.5 .
H1S2 C1S H1S3 109.5 .
C3S C2S C7S 120.0 .
C3S C2S C1S 117.2(7) .
C7S C2S C1S 122.7(7) .
C4S C3S C2S 120.0 .
C4S C3S H3S 120.0 .
C2S C3S H3S 120.0 .
C3S C4S C5S 120.0 .
C3S C4S H4S 120.0 .
C5S C4S H4S 120.0 .
C3S C4S H2D 122.8 .
C5S C4S H2D 4.4 .
H4S C4S H2D 117.1 .
C4S C5S C6S 120.0 .
C4S C5S H5S 120.0 .
C6S C5S H5S 120.0 .
C4S C5S H2D 24.2 .
C6S C5S H2D 133.4 .
H5S C5S H2D 103.0 .
C7S C6S C5S 120.0 .
C7S C6S H6S 120.0 .
C5S C6S H6S 120.0 .
C7S C6S H2D 114.5 .
C5S C6S H2D 6.0 .
H6S C6S H2D 125.4 .
C6S C7S C2S 120.0 .
C6S C7S H7S 120.0 .
C2S C7S H7S 120.0 .
C2D C1D H1D1 109.5 .
C2D C1D H1D2 109.5 .
H1D1 C1D H1D2 109.5 .
C2D C1D H1D3 109.5 .
H1D1 C1D H1D3 109.5 .
H1D2 C1D H1D3 109.5 .
C2D C1D H2D 11.3 .
H1D1 C1D H2D 100.4 .
H1D2 C1D H2D 119.8 .
H1D3 C1D H2D 107.7 .
C4D C2D C1D 111.8(11) 2_457
C4D C2D C3D 128.0(11) 2_457
C1D C2D C3D 120.1(2) .
C4D C2D H2D 115.9 2_457
C1D C2D H2D 5.2 .
C3D C2D H2D 116.1 .
C2D C3D C4D 111.2(9) .
C2D C3D H3D 124.4 .
C4D C3D H3D 124.4 .
C2D C4D C3D 120.6(9) 2_457
C2D C4D H4D 119.7 2_457
C3D C4D H4D 119.7 .
C9S C8S H8S1 109.5 .
C9S C8S H8S2 109.5 .
H8S1 C8S H8S2 109.5 .
C9S C8S H8S3 109.5 .
H8S1 C8S H8S3 109.5 .
H8S2 C8S H8S3 109.5 .
C10S C9S C14S 120.0 .
C10S C9S C8S 120.0(8) .
C14S C9S C8S 119.9(8) .
C11S C10S C9S 120.0 .
C11S C10S H10S 120.0 .
C9S C10S H10S 120.0 .
C10S C11S C12S 120.0 .
C10S C11S H11S 120.0 .
C12S C11S H11S 120.0 .
C13S C12S C11S 120.0 .
C13S C12S H12S 120.0 .
C11S C12S H12S 120.0 .
C12S C13S C14S 120.0 .
C12S C13S H13S 120.0 .
C14S C13S H13S 120.0 .
C13S C14S C9S 120.0 .
C13S C14S H14S 120.0 .
C9S C14S H14S 120.0 .
C16S C15S H15A 109.5 .
C16S C15S H15B 109.5 .
H15A C15S H15B 109.5 .
C16S C15S H15C 109.5 .
H15A C15S H15C 109.5 .
H15B C15S H15C 109.5 .
C17S C16S C21S 120.0 .
C17S C16S C15S 112.9(9) .
C21S C16S C15S 127.0(9) .
C18S C17S C16S 120.0 .
C18S C17S H17S 120.0 .
C16S C17S H17S 120.0 .
C17S C18S C19S 120.0 .
C17S C18S H18S 120.0 .
C19S C18S H18S 120.0 .
C20S C19S C18S 120.0 .
C20S C19S H19S 120.0 .
C18S C19S H19S 120.0 .
C19S C20S C21S 120.0 .
C19S C20S H20S 120.0 .
C21S C20S H20S 120.0 .
C20S C21S C16S 120.0 .
C20S C21S H21S 120.0 .
C16S C21S H21S 120.0 .
C23S C22S H22A 109.5 .
C23S C22S H22B 109.5 .
H22A C22S H22B 109.5 .
C23S C22S H22C 109.5 .
H22A C22S H22C 109.5 .
H22B C22S H22C 109.5 .
C24S C23S C28S 120.0 .
C24S C23S C22S 121.1(10) .
C28S C23S C22S 118.9(10) .
C25S C24S C23S 120.0 .
C25S C24S H24S 120.0 .
C23S C24S H24S 120.0 .
C26S C25S C24S 120.0 .
C26S C25S H25S 120.0 .
C24S C25S H25S 120.0 .
C25S C26S C27S 120.0 .
C25S C26S H26S 120.0 .
C27S C26S H26S 120.0 .
C26S C27S C28S 120.0 .
C26S C27S H27S 120.0 .
C28S C27S H27S 120.0 .
C27S C28S C23S 120.0 .
C27S C28S H28S 120.0 .
C23S C28S H28S 120.0 .
C22D C22D C23D 115(3) 2_576
C22D C22D H22D 108.5 2_576
C23D C22D H22D 108.5 .
C22D C22D H22E 108.5 2_576
C23D C22D H22E 108.5 .
H22D C22D H22E 107.5 .
C22D C23D C24D 127(3) .
C22D C23D H23A 105.4 .
C24D C23D H23A 105.4 .
C22D C23D H23B 105.4 .
C24D C23D H23B 105.4 .
H23A C23D H23B 106.0 .
C23D C24D H24A 109.5 .
C23D C24D H24B 109.5 .
H24A C24D H24B 109.5 .
C23D C24D H24C 109.5 .
H24A C24D H24C 109.5 .
H24B C24D H24C 109.5 .
C30S C29S H29D 109.5 .
C30S C29S H29E 109.5 .
H29D C29S H29E 109.5 .
C30S C29S H29F 109.5 .
H29D C29S H29F 109.5 .
H29E C29S H29F 109.5 .
C31S C30S C35S 120.0 .
C31S C30S C29S 126.9(11) .
C35S C30S C29S 113.1(11) .
C32S C31S C30S 120.0 .
C32S C31S H31S 120.0 .
C30S C31S H31S 120.0 .
C31S C32S C33S 120.0 .
C31S C32S H32S 120.0 .
C33S C32S H32S 120.0 .
C32S C33S C34S 120.0 .
C32S C33S H33S 120.0 .
C34S C33S H33S 120.0 .
C35S C34S C33S 120.0 .
C35S C34S H34S 120.0 .
C33S C34S H34S 120.0 .
C34S C35S C30S 120.0 .
C34S C35S H35S 120.0 .
C30S C35S H35S 120.0 .

loop_
_geom_bond_atom_site_label_1
_geom_bond_atom_site_label_2
_geom_bond_distance
_geom_bond_site_symmetry_2
V1 C30 1.686(3) .
V1 N1 1.932(3) .
V1 N2 1.941(2) .
V1 O1 2.002(2) .
F1 C36 1.352(4) .
F2 C37 1.359(5) .
F3 C38 1.345(4) .
F4 C39 1.350(5) .
F5 C40 1.370(4) .
F6 C42 1.353(4) .
F7 C43 1.356(5) .
F8 C44 1.351(4) .
F9 C45 1.347(4) .
F10 C46 1.371(4) .
F11 C48 1.346(4) .
F12 C49 1.361(4) .
F13 C50 1.349(5) .
F14 C51 1.353(5) .
F15 C52 1.362(4) .
O1 C53 1.469(4) .
O1 C56 1.481(4) .
N1 C2 1.345(4) .
N1 C6 1.457(4) .
N2 C4 1.352(4) .
N2 C18 1.449(4) .
B1 C5 1.647(5) .
B1 C41 1.652(5) .
B1 C35 1.667(5) .
B1 C47 1.680(5) .
C1 C2 1.522(4) .
C1 H1A 0.9800 .
C1 H1B 0.9800 .
C1 H1C 0.9800 .
C2 C3 1.406(4) .
C3 C4 1.412(4) .
C3 H3 0.9500 .
C4 C5 1.514(4) .
C5 H5A 0.9900 .
C5 H5B 0.9900 .
C6 C11 1.391(5) .
C6 C7 1.397(5) .
C7 C8 1.399(5) .
C7 C12 1.531(6) .
C8 C9 1.369(6) .
C8 H8 0.9500 .
C9 C10 1.364(6) .
C9 H9 0.9500 .
C10 C11 1.405(5) .
C10 H10 0.9500 .
C11 C15 1.517(5) .
C12 C13 1.512(9) .
C12 C14 1.521(7) .
C12 H12 1.0000 .
C13 H13A 0.9800 .
C13 H13B 0.9800 .
C13 H13C 0.9800 .
C14 H14A 0.9800 .
C14 H14B 0.9800 .
C14 H14C 0.9800 .
C15 C16 1.535(6) .
C15 C17 1.538(6) .
C15 H15 1.0000 .
C16 H16A 0.9800 .
C16 H16B 0.9800 .
C16 H16C 0.9800 .
C17 H17A 0.9800 .
C17 H17B 0.9800 .
C17 H17C 0.9800 .
C18 C23 1.398(4) .
C18 C19 1.405(4) .
C19 C20 1.394(4) .
C19 C24 1.523(5) .
C20 C21 1.370(5) .
C20 H20 0.9500 .
C21 C22 1.381(5) .
C21 H21 0.9500 .
C22 C23 1.394(4) .
C22 H22 0.9500 .
C23 C27 1.524(4) .
C24 C26 1.524(5) .
C24 C25 1.527(5) .
C24 H24 1.0000 .
C25 H25A 0.9800 .
C25 H25B 0.9800 .
C25 H25C 0.9800 .
C26 H26A 0.9800 .
C26 H26B 0.9800 .
C26 H26C 0.9800 .
C27 C29 1.525(5) .
C27 C28 1.530(5) .
C27 H27 1.0000 .
C28 H28A 0.9800 .
C28 H28B 0.9800 .
C28 H28C 0.9800 .
C29 H29A 0.9800 .
C29 H29B 0.9800 .
C29 H29C 0.9800 .
C30 C31 1.499(5) .
C31 C32 1.510(5) .
C31 C33 1.523(5) .
C31 C34 1.539(5) .
C32 H32A 0.9800 .
C32 H32B 0.9800 .
C32 H32C 0.9800 .
C33 H33A 0.9800 .
C33 H33B 0.9800 .
C33 H33C 0.9800 .
C34 H34A 0.9800 .
C34 H34B 0.9800 .
C34 H34C 0.9800 .
C35 C40 1.379(5) .
C35 C36 1.389(5) .
C36 C37 1.371(5) .
C37 C38 1.356(7) .
C38 C39 1.370(7) .
C39 C40 1.387(5) .
C41 C46 1.375(5) .
C41 C42 1.400(5) .
C42 C43 1.374(5) .
C43 C44 1.363(6) .
C44 C45 1.371(6) .
C45 C46 1.377(5) .
C47 C52 1.387(5) .
C47 C48 1.391(5) .
C48 C49 1.381(5) .
C49 C50 1.369(6) .
C50 C51 1.353(6) .
C51 C52 1.377(5) .
C53 C54 1.514(5) .
C53 H53A 0.9900 .
C53 H53B 0.9900 .
C54 C55 1.502(6) .
C54 H54A 0.9900 .
C54 H54B 0.9900 .
C55 C56 1.508(5) .
C55 H55A 0.9900 .
C55 H55B 0.9900 .
C56 H56A 0.9900 .
C56 H56B 0.9900 .
C1S C2S 1.483(16) .
C1S H1S1 0.9800 .
C1S H1S2 0.9800 .
C1S H1S3 0.9800 .
C2S C3S 1.3900 .
C2S C7S 1.3900 .
C3S C4S 1.3900 .
C3S H3S 0.9500 .
C4S C5S 1.3900 .
C4S H4S 0.9500 .
C4S H2D 1.1898 .
C5S C6S 1.3900 .
C5S H5S 0.9500 .
C5S H2D 0.2234 .
C6S C7S 1.3900 .
C6S H6S 0.9500 .
C6S H2D 1.5519 .
C7S H7S 0.9500 .
C1D C2D 1.3901(10) .
C1D H1D1 0.9800 .
C1D H1D2 0.9800 .
C1D H1D3 0.9800 .
C1D H2D 0.4426 .
C2D C4D 1.163(12) 2_457
C2D C3D 1.3902(10) .
C2D H2D 0.9600 .
C3D C4D 1.515(13) .
C3D H3D 0.9500 .
C4D C2D 1.163(12) 2_457
C4D H4D 0.9500 .
C8S C9S 1.440(16) .
C8S H8S1 0.9800 .
C8S H8S2 0.9800 .
C8S H8S3 0.9800 .
C9S C10S 1.3900 .
C9S C14S 1.3900 .
C10S C11S 1.3900 .
C10S H10S 0.9500 .
C11S C12S 1.3900 .
C11S H11S 0.9500 .
C12S C13S 1.3900 .
C12S H12S 0.9500 .
C13S C14S 1.3900 .
C13S H13S 0.9500 .
C14S H14S 0.9500 .
C15S C16S 1.460(15) .
C15S H15A 0.9800 .
C15S H15B 0.9800 .
C15S H15C 0.9800 .
C16S C17S 1.3900 .
C16S C21S 1.3900 .
C17S C18S 1.3900 .
C17S H17S 0.9500 .
C18S C19S 1.3900 .
C18S H18S 0.9500 .
C19S C20S 1.3900 .
C19S H19S 0.9500 .
C20S C21S 1.3900 .
C20S H20S 0.9500 .
C21S H21S 0.9500 .
C22S C23S 1.495(19) .
C22S H22A 0.9800 .
C22S H22B 0.9800 .
C22S H22C 0.9800 .
C23S C24S 1.3900 .
C23S C28S 1.3900 .
C24S C25S 1.3900 .
C24S H24S 0.9500 .
C25S C26S 1.3900 .
C25S H25S 0.9500 .
C26S C27S 1.3900 .
C26S H26S 0.9500 .
C27S C28S 1.3900 .
C27S H27S 0.9500 .
C28S H28S 0.9500 .
C22D C22D 1.23(3) 2_576
C22D C23D 1.32(2) .
C22D H22D 0.9900 .
C22D H22E 0.9900 .
C23D C24D 1.34(2) .
C23D H23A 0.9900 .
C23D H23B 0.9900 .
C24D H24A 0.9800 .
C24D H24B 0.9800 .
C24D H24C 0.9800 .
C29S C30S 1.47(2) .
C29S H29D 0.9800 .
C29S H29E 0.9800 .
C29S H29F 0.9800 .
C30S C31S 1.3900 .
C30S C35S 1.3900 .
C31S C32S 1.3900 .
C31S H31S 0.9500 .
C32S C33S 1.3900 .
C32S H32S 0.9500 .
C33S C34S 1.3900 .
C33S H33S 0.9500 .
C34S C35S 1.3900 .
C34S H34S 0.9500 .
C35S H35S 0.9500 .

loop_
_geom_torsion_atom_site_label_1
_geom_torsion_atom_site_label_2
_geom_torsion_atom_site_label_3
_geom_torsion_atom_site_label_4
_geom_torsion
_geom_torsion_site_symmetry_1
_geom_torsion_site_symmetry_4
C30 V1 O1 C53 178.8(3) . .
N1 V1 O1 C53 58.5(3) . .
N2 V1 O1 C53 -65.2(3) . .
C30 V1 O1 C56 9.7(3) . .
N1 V1 O1 C56 -110.5(2) . .
N2 V1 O1 C56 125.7(2) . .
C30 V1 N1 C2 165.6(2) . .
N2 V1 N1 C2 57.1(2) . .
O1 V1 N1 C2 -76.5(2) . .
C30 V1 N1 C6 -32.9(3) . .
N2 V1 N1 C6 -141.5(3) . .
O1 V1 N1 C6 84.9(3) . .
C30 V1 N2 C4 -166.0(2) . .
N1 V1 N2 C4 -55.6(2) . .
O1 V1 N2 C4 79.4(2) . .
C30 V1 N2 C18 31.6(3) . .
N1 V1 N2 C18 142.0(2) . .
O1 V1 N2 C18 -83.0(3) . .
C6 N1 C2 C3 166.6(3) . .
V1 N1 C2 C3 -28.8(3) . .
C6 N1 C2 C1 -13.0(4) . .
V1 N1 C2 C1 151.7(2) . .
N1 C2 C3 C4 -17.0(5) . .
C1 C2 C3 C4 162.6(3) . .
C18 N2 C4 C3 -173.3(3) . .
V1 N2 C4 C3 22.7(3) . .
C18 N2 C4 C5 6.4(4) . .
V1 N2 C4 C5 -157.7(2) . .
C2 C3 C4 N2 20.9(5) . .
C2 C3 C4 C5 -158.8(3) . .
N2 C4 C5 B1 -171.1(3) . .
C3 C4 C5 B1 8.6(4) . .
C41 B1 C5 C4 -70.5(4) . .
C35 B1 C5 C4 56.3(4) . .
C47 B1 C5 C4 175.7(3) . .
C2 N1 C6 C11 -78.6(4) . .
V1 N1 C6 C11 122.0(3) . .
C2 N1 C6 C7 100.3(4) . .
V1 N1 C6 C7 -59.0(4) . .
C11 C6 C7 C8 1.7(6) . .
N1 C6 C7 C8 -177.2(3) . .
C11 C6 C7 C12 179.0(4) . .
N1 C6 C7 C12 0.1(6) . .
C6 C7 C8 C9 -1.2(6) . .
C12 C7 C8 C9 -178.6(5) . .
C7 C8 C9 C10 0.1(7) . .
C8 C9 C10 C11 0.7(6) . .
C7 C6 C11 C10 -1.0(5) . .
N1 C6 C11 C10 177.9(3) . .
C7 C6 C11 C15 176.5(4) . .
N1 C6 C11 C15 -4.6(5) . .
C9 C10 C11 C6 -0.2(6) . .
C9 C10 C11 C15 -177.8(4) . .
C6 C7 C12 C13 -103.6(5) . .
C8 C7 C12 C13 73.7(6) . .
C6 C7 C12 C14 132.4(4) . .
C8 C7 C12 C14 -50.3(6) . .
C6 C11 C15 C16 -121.3(4) . .
C10 C11 C15 C16 56.2(5) . .
C6 C11 C15 C17 116.5(4) . .
C10 C11 C15 C17 -66.0(5) . .
C4 N2 C18 C23 100.8(3) . .
V1 N2 C18 C23 -98.6(3) . .
C4 N2 C18 C19 -82.9(3) . .
V1 N2 C18 C19 77.7(3) . .
C23 C18 C19 C20 -3.3(5) . .
N2 C18 C19 C20 -179.5(3) . .
C23 C18 C19 C24 172.0(3) . .
N2 C18 C19 C24 -4.1(4) . .
C18 C19 C20 C21 0.1(5) . .
C24 C19 C20 C21 -175.3(3) . .
C19 C20 C21 C22 1.9(5) . .
C20 C21 C22 C23 -0.8(5) . .
C21 C22 C23 C18 -2.3(5) . .
C21 C22 C23 C27 176.5(3) . .
C19 C18 C23 C22 4.4(5) . .
N2 C18 C23 C22 -179.5(3) . .
C19 C18 C23 C27 -174.5(3) . .
N2 C18 C23 C27 1.7(4) . .
C20 C19 C24 C26 -49.6(4) . .
C18 C19 C24 C26 135.2(3) . .
C20 C19 C24 C25 73.2(4) . .
C18 C19 C24 C25 -102.0(4) . .
C22 C23 C27 C29 100.7(3) . .
C18 C23 C27 C29 -80.6(4) . .
C22 C23 C27 C28 -23.8(4) . .
C18 C23 C27 C28 155.0(3) . .
N1 V1 C30 C31 -72(3) . .
N2 V1 C30 C31 31(3) . .
O1 V1 C30 C31 157(3) . .
V1 C30 C31 C32 174(3) . .
V1 C30 C31 C33 -64(3) . .
V1 C30 C31 C34 55(3) . .
C5 B1 C35 C40 -109.3(4) . .
C41 B1 C35 C40 19.0(5) . .
C47 B1 C35 C40 133.3(3) . .
C5 B1 C35 C36 62.9(4) . .
C41 B1 C35 C36 -168.8(3) . .
C47 B1 C35 C36 -54.5(4) . .
C40 C35 C36 F1 -179.4(3) . .
B1 C35 C36 F1 7.3(5) . .
C40 C35 C36 C37 0.0(5) . .
B1 C35 C36 C37 -173.2(3) . .
F1 C36 C37 C38 -179.4(3) . .
C35 C36 C37 C38 1.1(6) . .
F1 C36 C37 F2 0.4(5) . .
C35 C36 C37 F2 -179.1(3) . .
F2 C37 C38 F3 -1.7(6) . .
C36 C37 C38 F3 178.1(4) . .
F2 C37 C38 C39 178.9(4) . .
C36 C37 C38 C39 -1.4(6) . .
F3 C38 C39 F4 0.0(6) . .
C37 C38 C39 F4 179.5(3) . .
F3 C38 C39 C40 -178.9(3) . .
C37 C38 C39 C40 0.6(6) . .
C36 C35 C40 F5 -179.5(3) . .
B1 C35 C40 F5 -6.8(5) . .
C36 C35 C40 C39 -0.9(5) . .
B1 C35 C40 C39 171.8(3) . .
F4 C39 C40 F5 0.4(5) . .
C38 C39 C40 F5 179.3(3) . .
F4 C39 C40 C35 -178.3(3) . .
C38 C39 C40 C35 0.6(6) . .
C5 B1 C41 C46 -5.6(5) . .
C35 B1 C41 C46 -128.9(3) . .
C47 B1 C41 C46 111.6(3) . .
C5 B1 C41 C42 -179.2(3) . .
C35 B1 C41 C42 57.5(4) . .
C47 B1 C41 C42 -62.1(3) . .
C46 C41 C42 F6 179.5(3) . .
B1 C41 C42 F6 -5.9(4) . .
C46 C41 C42 C43 0.7(5) . .
B1 C41 C42 C43 175.3(3) . .
F6 C42 C43 F7 0.7(5) . .
C41 C42 C43 F7 179.5(3) . .
F6 C42 C43 C44 -179.5(3) . .
C41 C42 C43 C44 -0.7(6) . .
F7 C43 C44 F8 -0.7(6) . .
C42 C43 C44 F8 179.5(3) . .
F7 C43 C44 C45 -179.8(4) . .
C42 C43 C44 C45 0.5(6) . .
F8 C44 C45 F9 0.3(6) . .
C43 C44 C45 F9 179.3(4) . .
F8 C44 C45 C46 -179.3(3) . .
C43 C44 C45 C46 -0.3(6) . .
C42 C41 C46 F10 178.6(3) . .
B1 C41 C46 F10 4.6(5) . .
C42 C41 C46 C45 -0.6(5) . .
B1 C41 C46 C45 -174.6(3) . .
F9 C45 C46 F10 1.6(5) . .
C44 C45 C46 F10 -178.8(3) . .
F9 C45 C46 C41 -179.2(3) . .
C44 C45 C46 C41 0.4(6) . .
C5 B1 C47 C52 53.8(4) . .
C41 B1 C47 C52 -68.7(3) . .
C35 B1 C47 C52 170.2(3) . .
C5 B1 C47 C48 -129.1(3) . .
C41 B1 C47 C48 108.5(4) . .
C35 B1 C47 C48 -12.6(5) . .
C52 C47 C48 F11 175.8(3) . .
B1 C47 C48 F11 -1.5(5) . .
C52 C47 C48 C49 -2.9(5) . .
B1 C47 C48 C49 179.8(3) . .
F11 C48 C49 F12 2.6(5) . .
C47 C48 C49 F12 -178.5(3) . .
F11 C48 C49 C50 -177.1(4) . .
C47 C48 C49 C50 1.8(6) . .
F12 C49 C50 F13 -0.1(7) . .
C48 C49 C50 F13 179.6(4) . .
F12 C49 C50 C51 -179.0(4) . .
C48 C49 C50 C51 0.7(7) . .
F13 C50 C51 F14 -1.8(7) . .
C49 C50 C51 F14 177.0(4) . .
F13 C50 C51 C52 179.4(4) . .
C49 C50 C51 C52 -1.8(7) . .
C50 C51 C52 F15 176.6(4) . .
F14 C51 C52 F15 -2.2(6) . .
C50 C51 C52 C47 0.4(7) . .
F14 C51 C52 C47 -178.4(4) . .
C48 C47 C52 F15 -174.2(3) . .
B1 C47 C52 F15 3.4(5) . .
C48 C47 C52 C51 1.9(5) . .
B1 C47 C52 C51 179.4(4) . .
C56 O1 C53 C54 16.9(4) . .
V1 O1 C53 C54 -153.8(3) . .
O1 C53 C54 C55 -34.3(4) . .
C53 C54 C55 C56 38.9(5) . .
C53 O1 C56 C55 7.2(4) . .
V1 O1 C56 C55 177.6(2) . .
C54 C55 C56 O1 -28.6(4) . .
C7S C2S C3S C4S 0.0 . .
C1S C2S C3S C4S 178(3) . .
C2S C3S C4S C5S 0.0 . .
C3S C4S C5S C6S 0.0 . .
C4S C5S C6S C7S 0.0 . .
C5S C6S C7S C2S 0.0 . .
C3S C2S C7S C6S 0.0 . .
C1S C2S C7S C6S -178(3) . .
C4D C2D C3D C4D 4(2) 2_457 .
C1D C2D C3D C4D -180.0(16) . .
C2D C3D C4D C2D -3(2) . 2_457
C14S C9S C10S C11S 0.0 . .
C8S C9S C10S C11S 178.2(10) . .
C9S C10S C11S C12S 0.0 . .
C10S C11S C12S C13S 0.0 . .
C11S C12S C13S C14S 0.0 . .
C12S C13S C14S C9S 0.0 . .
C10S C9S C14S C13S 0.0 . .
C8S C9S C14S C13S -178.2(10) . .
C21S C16S C17S C18S 0.0 . .
C15S C16S C17S C18S 179.0(12) . .
C16S C17S C18S C19S 0.0 . .
C17S C18S C19S C20S 0.0 . .
C18S C19S C20S C21S 0.0 . .
C19S C20S C21S C16S 0.0 . .
C17S C16S C21S C20S 0.0 . .
C15S C16S C21S C20S -178.8(14) . .
C28S C23S C24S C25S 0.0 . .
C22S C23S C24S C25S 179.3(13) . .
C23S C24S C25S C26S 0.0 . .
C24S C25S C26S C27S 0.0 . .
C25S C26S C27S C28S 0.0 . .
C26S C27S C28S C23S 0.0 . .
C24S C23S C28S C27S 0.0 . .
C22S C23S C28S C27S -179.3(13) . .
C22D C22D C23D C24D -158(3) 2_576 .
C35S C30S C31S C32S 0.0 . .
C29S C30S C31S C32S 178.4(16) . .
C30S C31S C32S C33S 0.0 . .
C31S C32S C33S C34S 0.0 . .
C32S C33S C34S C35S 0.0 . .
C33S C34S C35S C30S 0.0 . .
C31S C30S C35S C34S 0.0 . .
C29S C30S C35S C34S -178.6(14) . .
